data_7200438
loop_
_publ_author_name
'Harada, Jun'
'Harakawa, Mayuko'
'Ogawa, Keiichiro'

_publ_section_title
;
 Crystalline-state conformational change of \b-nitrostyrenes and its
 freezing at low temperature
;
_journal_issue 4
_journal_name_full CrystEngComm
_journal_page_first 638
_journal_paper_doi 10.1039/b815869j
_journal_volume 11
_journal_year 2009
_chemical_formula_sum 'C10 H12 N2 O2'
_chemical_formula_weight 192.22
_chemical_melting_point 453.15
_chemical_name_common 4-Dimethylamino-beta-nitrostyrene
_chemical_name_systematic
;
4-Dimethylamino-\b-nitrostyrene
;
_space_group_IT_number 61
_symmetry_cell_setting orthorhombic
_symmetry_space_group_name_Hall '-P 2ac 2ab'
_symmetry_space_group_name_H-M 'P b c a'
_atom_sites_solution_hydrogens geom
_atom_sites_solution_primary direct
_atom_sites_solution_secondary difmap
_audit_creation_method SHELXL-97
_cell_angle_alpha 90.00
_cell_angle_beta 90.00
_cell_angle_gamma 90.00
_cell_formula_units_Z 8
_cell_length_a 10.2466(6)
_cell_length_b 7.3631(4)
_cell_length_c 25.1655(15)
_cell_measurement_reflns_used 5133
_cell_measurement_temperature 200
_cell_measurement_theta_max 30.0
_cell_measurement_theta_min 2.6
_cell_volume 1898.65(19)
_computing_cell_refinement 'SAINT (Bruker, 1998)'
_computing_data_collection 'SMART (Bruker, 1998)'
_computing_data_reduction SAINT
_computing_molecular_graphics 'SHELXTL (Sheldrick, 2008)'
_computing_publication_material SHELXTL
_computing_structure_refinement 'SHELXL-97 (Sheldrick, 2008)'
_computing_structure_solution 'SHELXS-97 (Sheldrick, 2008)'
_diffrn_ambient_temperature 200
_diffrn_detector_area_resol_mean 8.192
_diffrn_measured_fraction_theta_full 0.999
_diffrn_measured_fraction_theta_max 0.999
_diffrn_measurement_device_type 'Bruker SMART 1000 CCD diffractometer'
_diffrn_measurement_method \w_scan
_diffrn_radiation_monochromator graphite
_diffrn_radiation_source 'fine-focus sealed tube'
_diffrn_radiation_type MoK\a
_diffrn_radiation_wavelength 0.71073
_diffrn_reflns_av_R_equivalents 0.0221
_diffrn_reflns_av_sigmaI/netI 0.0114
_diffrn_reflns_limit_h_max 14
_diffrn_reflns_limit_h_min -14
_diffrn_reflns_limit_k_max 10
_diffrn_reflns_limit_k_min -10
_diffrn_reflns_limit_l_max 35
_diffrn_reflns_limit_l_min -35
_diffrn_reflns_number 26498
_diffrn_reflns_theta_full 30.02
_diffrn_reflns_theta_max 30.02
_diffrn_reflns_theta_min 1.62
_diffrn_standards_decay_% 0
_exptl_absorpt_coefficient_mu 0.096
_exptl_absorpt_correction_T_max 0.9811
_exptl_absorpt_correction_T_min 0.9628
_exptl_absorpt_correction_type multi-scan
_exptl_absorpt_process_details 'SADABS (Sheldrick, 2002)'
_exptl_crystal_colour red
_exptl_crystal_density_diffrn 1.345
_exptl_crystal_density_method 'not measured'
_exptl_crystal_description block
_exptl_crystal_F_000 816
_exptl_crystal_size_max 0.40
_exptl_crystal_size_mid 0.36
_exptl_crystal_size_min 0.20
_refine_diff_density_max 0.315
_refine_diff_density_min -0.193
_refine_diff_density_rms 0.042
_refine_ls_extinction_coef 0.0057(15)
_refine_ls_extinction_expression Fc^*^=kFc[1+0.001xFc^2^\l^3^/sin(2\q)]^-1/4^
_refine_ls_extinction_method SHELXL
_refine_ls_goodness_of_fit_ref 1.073
_refine_ls_hydrogen_treatment constr
_refine_ls_matrix_type full
_refine_ls_number_parameters 163
_refine_ls_number_reflns 2776
_refine_ls_number_restraints 15
_refine_ls_restrained_S_all 1.075
_refine_ls_R_factor_all 0.0549
_refine_ls_R_factor_gt 0.0458
_refine_ls_shift/su_max 0.001
_refine_ls_shift/su_mean 0.000
_refine_ls_structure_factor_coef Fsqd
_refine_ls_weighting_details 'calc w=1/[\s^2^(Fo^2^)+(0.0748P)^2^+0.4763P] where P=(Fo^2^+2Fc^2^)/3'
_refine_ls_weighting_scheme calc
_refine_ls_wR_factor_gt 0.1348
_refine_ls_wR_factor_ref 0.1467
_reflns_number_gt 2341
_reflns_number_total 2776
_reflns_threshold_expression >2sigma(I)
_cod_data_source_file b815869j.txt
_cod_data_source_block nme2200k
_cod_depositor_comments
;
The following automatic conversions were performed:

'_chemical_melting_point' value '180_C' was changed to '453.15' - it
was converted from degrees Celsius(C) to Kelvins(K).

Automatic conversion script
Id: cif_fix_values 1646 2011-03-28 12:23:43Z adriana 
;
_cod_original_sg_symbol_H-M P_b_c_a
_cod_database_code 7200438

loop_
_symmetry_equiv_pos_as_xyz
'x, y, z'
'-x+1/2, -y, z+1/2'
'-x, y+1/2, -z+1/2'
'x+1/2, -y+1/2, -z'
'-x, -y, -z'
'x-1/2, y, -z-1/2'
'x, -y-1/2, z-1/2'
'-x-1/2, y-1/2, z'

loop_
_atom_site_label
_atom_site_type_symbol
_atom_site_fract_x
_atom_site_fract_y
_atom_site_fract_z
_atom_site_U_iso_or_equiv
_atom_site_adp_type
_atom_site_occupancy
_atom_site_symmetry_multiplicity
_atom_site_calc_flag
_atom_site_refinement_flags
_atom_site_disorder_assembly
_atom_site_disorder_group
N1A N 0.37426(18) 0.1153(2) 0.36448(6) 0.0429(4) Uani 0.86 1 d PD A 1
N2A N 0.3956(3) 0.2323(4) 0.67881(6) 0.0331(3) Uani 0.86 1 d PD A 1
O1A O 0.4636(3) 0.2109(5) 0.34707(8) 0.0618(5) Uani 0.86 1 d PD A 1
O2A O 0.30149(17) 0.0257(3) 0.33524(5) 0.0662(5) Uani 0.86 1 d PD A 1
C1A C 0.41616(12) 0.19894(16) 0.51170(4) 0.0268(3) Uani 0.86 1 d PD A 1
C2A C 0.50376(12) 0.30405(18) 0.54143(5) 0.0288(3) Uani 0.86 1 d P A 1
H2A H 0.5694 0.3706 0.5232 0.035 Uiso 0.86 1 calc PR A 1
C3A C 0.49847(15) 0.3146(2) 0.59623(5) 0.0280(3) Uani 0.86 1 d P A 1
H3A H 0.5601 0.3873 0.6148 0.034 Uiso 0.86 1 calc PR A 1
C4A C 0.40210(15) 0.2184(2) 0.62500(5) 0.0250(2) Uani 0.86 1 d PD A 1
C5A C 0.31515(14) 0.1087(2) 0.59515(5) 0.0297(3) Uani 0.86 1 d P A 1
H5A H 0.2502 0.0402 0.6131 0.036 Uiso 0.86 1 calc PR A 1
C6A C 0.32300(12) 0.09977(17) 0.54058(5) 0.0293(3) Uani 0.86 1 d P A 1
H6A H 0.2635 0.0241 0.5219 0.035 Uiso 0.86 1 calc PR A 1
C7A C 0.42742(12) 0.19628(16) 0.45469(5) 0.0297(3) Uani 0.86 1 d PD A 1
H7A H 0.4956 0.2671 0.4397 0.036 Uiso 0.86 1 calc PR A 1
C8A C 0.35172(13) 0.10427(19) 0.42050(5) 0.0343(3) Uani 0.86 1 d PD A 1
H8A H 0.2825 0.0311 0.4336 0.041 Uiso 0.86 1 calc PR A 1
C9A C 0.4934(3) 0.3344(5) 0.70831(11) 0.0412(5) Uani 0.86 1 d PD A 1
H91A H 0.4710 0.3342 0.7462 0.062 Uiso 0.86 1 calc PR A 1
H92A H 0.4958 0.4598 0.6953 0.062 Uiso 0.86 1 calc PR A 1
H93A H 0.5792 0.2781 0.7033 0.062 Uiso 0.86 1 calc PR A 1
C10A C 0.3017(5) 0.1257(7) 0.70860(17) 0.0453(4) Uani 0.86 1 d PD A 1
H101 H 0.3051 0.1604 0.7462 0.068 Uiso 0.86 1 calc PR A 1
H102 H 0.3226 -0.0036 0.7051 0.068 Uiso 0.86 1 calc PR A 1
H103 H 0.2138 0.1483 0.6947 0.068 Uiso 0.86 1 calc PR A 1
N1B N 0.3959(19) 0.150(3) 0.3690(6) 0.0726(19) Uiso 0.14 1 d PD B 2
N2B N 0.393(3) 0.245(4) 0.6796(6) 0.0726(19) Uiso 0.14 1 d PD B 2
O1B O 0.477(2) 0.223(4) 0.3392(8) 0.0726(19) Uiso 0.14 1 d PD B 2
O2B O 0.3133(16) 0.048(2) 0.3500(6) 0.0726(19) Uiso 0.14 1 d PD B 2
C1B C 0.3799(14) 0.161(2) 0.5178(4) 0.0726(19) Uiso 0.14 1 d PGD B 2
C2B C 0.4772(13) 0.278(2) 0.5356(5) 0.0726(19) Uiso 0.14 1 d PG B 2
H2B H 0.5339 0.3346 0.5108 0.087 Uiso 0.14 1 calc PR B 2
C3B C 0.4915(16) 0.311(2) 0.5896(6) 0.0726(19) Uiso 0.14 1 d PG B 2
H3B H 0.5579 0.3908 0.6018 0.087 Uiso 0.14 1 calc PR B 2
C4B C 0.4085(19) 0.228(3) 0.6259(4) 0.0726(19) Uiso 0.14 1 d PGD B 2
C5B C 0.3112(16) 0.111(2) 0.6081(5) 0.0726(19) Uiso 0.14 1 d PG B 2
H5B H 0.2545 0.0540 0.6329 0.087 Uiso 0.14 1 calc PR B 2
C6B C 0.2970(12) 0.0776(19) 0.5540(6) 0.0726(19) Uiso 0.14 1 d PG B 2
H6B H 0.2305 -0.0022 0.5419 0.087 Uiso 0.14 1 calc PR B 2
C7B C 0.3629(15) 0.132(2) 0.4621(4) 0.0726(19) Uiso 0.14 1 d PD B 2
H7B H 0.2938 0.0525 0.4524 0.087 Uiso 0.14 1 calc PR B 2
C8B C 0.4296(14) 0.200(2) 0.4227(5) 0.0726(19) Uiso 0.14 1 d PD B 2
H8B H 0.4997 0.2812 0.4294 0.087 Uiso 0.14 1 calc PR B 2
C9B C 0.505(3) 0.315(6) 0.7086(14) 0.0726(19) Uiso 0.14 1 d PD B 2
H91B H 0.5476 0.4107 0.6876 0.109 Uiso 0.14 1 calc PR B 2
H92B H 0.5673 0.2168 0.7151 0.109 Uiso 0.14 1 calc PR B 2
H93B H 0.4760 0.3662 0.7425 0.109 Uiso 0.14 1 calc PR B 2
C10B C 0.305(4) 0.134(6) 0.7102(17) 0.0726(19) Uiso 0.14 1 d PD B 2
H104 H 0.2164 0.1828 0.7075 0.109 Uiso 0.14 1 calc PR B 2
H105 H 0.3324 0.1331 0.7475 0.109 Uiso 0.14 1 calc PR B 2
H106 H 0.3064 0.0093 0.6963 0.109 Uiso 0.14 1 calc PR B 2

loop_
_atom_site_aniso_label
_atom_site_aniso_U_11
_atom_site_aniso_U_22
_atom_site_aniso_U_33
_atom_site_aniso_U_23
_atom_site_aniso_U_13
_atom_site_aniso_U_12
N1A 0.0507(9) 0.0509(10) 0.0271(6) -0.0063(5) -0.0079(5) 0.0193(7)
N2A 0.0345(5) 0.0388(7) 0.0261(5) 0.0004(4) 0.0047(4) -0.0044(5)
O1A 0.0819(13) 0.0696(10) 0.0338(8) 0.0051(7) 0.0040(7) 0.0014(9)
O2A 0.0651(8) 0.0928(11) 0.0405(7) -0.0270(7) -0.0204(6) 0.0155(7)
C1A 0.0282(5) 0.0260(5) 0.0264(5) -0.0008(4) -0.0038(4) 0.0044(4)
C2A 0.0306(6) 0.0300(6) 0.0259(5) 0.0008(4) -0.0003(4) -0.0029(4)
C3A 0.0291(5) 0.0302(5) 0.0248(5) -0.0006(4) -0.0004(4) -0.0048(4)
C4A 0.0245(5) 0.0236(5) 0.0269(5) 0.0006(4) 0.0002(4) 0.0023(4)
C5A 0.0268(5) 0.0296(5) 0.0328(6) 0.0000(5) -0.0012(5) -0.0041(4)
C6A 0.0274(5) 0.0284(5) 0.0322(6) -0.0014(4) -0.0054(5) -0.0009(4)
C7A 0.0331(6) 0.0295(6) 0.0266(5) 0.0007(4) -0.0024(4) 0.0061(4)
C8A 0.0345(6) 0.0426(7) 0.0257(5) -0.0047(5) -0.0044(4) 0.0088(5)
C9A 0.0444(9) 0.0532(12) 0.0261(6) -0.0048(6) -0.0027(5) -0.0031(8)
C10A 0.0473(8) 0.0494(9) 0.0394(8) 0.0116(7) 0.0133(6) -0.0039(7)

loop_
_atom_type_symbol
_atom_type_description
_atom_type_scat_dispersion_real
_atom_type_scat_dispersion_imag
_atom_type_scat_source
C C 0.0033 0.0016 'International Tables Vol C Tables 4.2.6.8 and 6.1.1.4'
H H 0.0000 0.0000 'International Tables Vol C Tables 4.2.6.8 and 6.1.1.4'
N N 0.0061 0.0033 'International Tables Vol C Tables 4.2.6.8 and 6.1.1.4'
O O 0.0106 0.0060 'International Tables Vol C Tables 4.2.6.8 and 6.1.1.4'

loop_
_geom_angle_atom_site_label_1
_geom_angle_atom_site_label_2
_geom_angle_atom_site_label_3
_geom_angle
_geom_angle_site_symmetry_1
_geom_angle_site_symmetry_3
_geom_angle_publ_flag
O1A N1A O2A 122.64(19) . . ?
O1A N1A C8A 120.09(18) . . ?
O2A N1A C8A 117.27(17) . . ?
C4A N2A C10A 120.4(3) . . ?
C4A N2A C9A 120.9(2) . . ?
C10A N2A C9A 118.2(3) . . ?
C2A C1A C6A 116.50(10) . . ?
C2A C1A C7A 119.22(11) . . ?
C6A C1A C7A 124.28(11) . . ?
C3A C2A C1A 122.58(11) . . ?
C2A C3A C4A 120.63(10) . . ?
N2A C4A C3A 120.39(15) . . ?
N2A C4A C5A 122.68(15) . . ?
C3A C4A C5A 116.93(10) . . ?
C6A C5A C4A 121.26(11) . . ?
C5A C6A C1A 122.06(10) . . ?
C8A C7A C1A 126.84(13) . . ?
C7A C8A N1A 120.65(13) . . ?
O2B N1B O1B 119(2) . . ?
O2B N1B C8B 133.2(18) . . ?
O1B N1B C8B 107.4(16) . . ?
C4B N2B C10B 123(3) . . ?
C4B N2B C9B 116(2) . . ?
C10B N2B C9B 115(3) . . ?
C2B C1B C6B 120.0 . . ?
C2B C1B C7B 119.7(11) . . ?
C6B C1B C7B 120.2(11) . . ?
C3B C2B C1B 120.0 . . ?
C2B C3B C4B 120.0 . . ?
N2B C4B C5B 107.2(17) . . ?
N2B C4B C3B 132.6(17) . . ?
C5B C4B C3B 120.0 . . ?
C6B C5B C4B 120.0 . . ?
C5B C6B C1B 120.0 . . ?
C8B C7B C1B 128.6(14) . . ?
C7B C8B N1B 119.3(14) . . ?

loop_
_geom_bond_atom_site_label_1
_geom_bond_atom_site_label_2
_geom_bond_distance
_geom_bond_site_symmetry_2
_geom_bond_publ_flag
N1A O1A 1.235(3) . ?
N1A O2A 1.2380(19) . ?
N1A C8A 1.4309(18) . ?
N2A C4A 1.3598(16) . ?
N2A C10A 1.4510(19) . ?
N2A C9A 1.456(2) . ?
C1A C2A 1.4016(16) . ?
C1A C6A 1.4045(16) . ?
C1A C7A 1.4395(16) . ?
C2A C3A 1.3824(16) . ?
C3A C4A 1.4148(15) . ?
C4A C5A 1.4176(15) . ?
C5A C6A 1.3771(17) . ?
C7A C8A 1.3420(17) . ?
N1B O2B 1.232(9) . ?
N1B O1B 1.238(10) . ?
N1B C8B 1.443(10) . ?
N2B C4B 1.366(10) . ?
N2B C10B 1.446(10) . ?
N2B C9B 1.453(10) . ?
C1B C2B 1.3900 . ?
C1B C6B 1.3900 . ?
C1B C7B 1.429(9) . ?
C2B C3B 1.3900 . ?
C3B C4B 1.3900 . ?
C4B C5B 1.3900 . ?
C5B C6B 1.3900 . ?
C7B C8B 1.302(9) . ?

loop_
_geom_torsion_atom_site_label_1
_geom_torsion_atom_site_label_2
_geom_torsion_atom_site_label_3
_geom_torsion_atom_site_label_4
_geom_torsion
_geom_torsion_site_symmetry_1
_geom_torsion_site_symmetry_2
_geom_torsion_site_symmetry_3
_geom_torsion_site_symmetry_4
_geom_torsion_publ_flag
C6A C1A C2A C3A -1.44(17) . . . . ?
C7A C1A C2A C3A 179.46(12) . . . . ?
C1A C2A C3A C4A -0.26(18) . . . . ?
C10A N2A C4A C3A -176.5(3) . . . . ?
C9A N2A C4A C3A -4.9(4) . . . . ?
C10A N2A C4A C5A 3.3(4) . . . . ?
C9A N2A C4A C5A 174.9(2) . . . . ?
C2A C3A C4A N2A -178.6(2) . . . . ?
C2A C3A C4A C5A 1.60(16) . . . . ?
N2A C4A C5A C6A 179.0(2) . . . . ?
C3A C4A C5A C6A -1.24(16) . . . . ?
C4A C5A C6A C1A -0.49(18) . . . . ?
C2A C1A C6A C5A 1.81(17) . . . . ?
C7A C1A C6A C5A -179.15(12) . . . . ?
C2A C1A C7A C8A -179.67(12) . . . . ?
C6A C1A C7A C8A 1.31(19) . . . . ?
C1A C7A C8A N1A 179.73(13) . . . . ?
O1A N1A C8A C7A -0.4(3) . . . . ?
O2A N1A C8A C7A 179.39(16) . . . . ?
C6B C1B C2B C3B 0.0 . . . . ?
C7B C1B C2B C3B 177.9(14) . . . . ?
C1B C2B C3B C4B 0.0 . . . . ?
C10B N2B C4B C5B 10(4) . . . . ?
C9B N2B C4B C5B 162(3) . . . . ?
C10B N2B C4B C3B -176(3) . . . . ?
C9B N2B C4B C3B -23(4) . . . . ?
C2B C3B C4B N2B -174(3) . . . . ?
C2B C3B C4B C5B 0.0 . . . . ?
N2B C4B C5B C6B 176(2) . . . . ?
C3B C4B C5B C6B 0.0 . . . . ?
C4B C5B C6B C1B 0.0 . . . . ?
C2B C1B C6B C5B 0.0 . . . . ?
C7B C1B C6B C5B -177.9(14) . . . . ?
C2B C1B C7B C8B 1(2) . . . . ?
C6B C1B C7B C8B 179.1(14) . . . . ?
C1B C7B C8B N1B 179.4(17) . . . . ?
O2B N1B C8B C7B -2(4) . . . . ?
O1B N1B C8B C7B -176(2) . . . . ?
